data_4088733
loop_
_publ_author_name
'He, Meng'
'Gamer, Michael T.'
'Roesky, Peter W.'

_publ_contact_author
;
      Prof. Dr. Peter W. Roesky
      Karlsruher Institut fuer Technologie (KIT), CS
      Institut fuer Anorganische Chemie (AOC)
      Lehrstuhl fuer Anorganische Funktionsmaterialien
      Engesserstr. 15, Geb. 30.45
      76131 Karlsruhe 
      Bundesrepublik Deutschland
;
_publ_section_title
;
 Homoleptic Chiral Benzamidinate Complexes of the Heavier Alkaline Earth
 Metals and the Divalent Lanthanides
;
_journal_issue 16
_journal_name_full Organometallics
_journal_page_first 2638
_journal_paper_doi 10.1021/acs.organomet.6b00373
_journal_volume 35
_journal_year 2016
_chemical_absolute_configuration rmad
_chemical_formula_moiety 'C54 H62 N4 O2 Sr'
_chemical_formula_sum 'C54 H62 N4 O2 Sr'
_chemical_formula_weight 886.69
_space_group_crystal_system tetragonal
_space_group_IT_number 92
_space_group_name_Hall 'P 4abw 2nw'
_space_group_name_H-M_alt 'P 41 21 2'
_atom_sites_solution_hydrogens geom
_audit_creation_date 2016-03-31
_audit_creation_method
;
Olex2 1.2
(compiled 2016.02.19 svn.r3266 for OlexSys, GUI svn.r5155)
;
_cell_angle_alpha 90
_cell_angle_beta 90
_cell_angle_gamma 90
_cell_formula_units_Z 4
_cell_length_a 10.8493(2)
_cell_length_b 10.8493(2)
_cell_length_c 42.3753(14)
_cell_measurement_reflns_used 12681
_cell_measurement_temperature 200
_cell_measurement_theta_max 25.67
_cell_measurement_theta_min 1.92
_cell_volume 4987.9(2)
_computing_cell_refinement 'STOE X-AREA, PLATON (A.L.Spek, 2009)'
_computing_data_collection 'STOE X-AREA'
_computing_data_reduction 'STOE X-RED & LANA, PLATON (A.L.Spek, 2009)'
_computing_molecular_graphics 'Diamond 2/3, Olex2 (Dolomanov et al., 2009)'
_computing_publication_material 'MS Word, Olex2 (Dolomanov et al., 2009)'
_computing_structure_refinement 'SHELXL-2014/7 (Sheldrick, 2015)'
_computing_structure_solution 'SHELXT-2014/7 (Sheldrick, 2015)'
_diffrn_ambient_temperature 200
_diffrn_detector 'image plate (34cm diameter)'
_diffrn_detector_area_resol_mean 6.67
_diffrn_detector_type 'STOE image plate'
_diffrn_measured_fraction_theta_full 1.000
_diffrn_measured_fraction_theta_max 0.997
_diffrn_measurement_device 'two-circle goniometer'
_diffrn_measurement_device_type 'STOE IPDS 2'
_diffrn_measurement_method '\w scans'
_diffrn_radiation_collimation '0.5mm monocapillary'
_diffrn_radiation_monochromator 'plane graphite'
_diffrn_radiation_type MoK\a
_diffrn_radiation_wavelength 0.71073
_diffrn_reflns_av_R_equivalents 0.0539
_diffrn_reflns_av_unetI/netI 0.0531
_diffrn_reflns_Laue_measured_fraction_full 1.000
_diffrn_reflns_Laue_measured_fraction_max 0.997
_diffrn_reflns_limit_h_max 13
_diffrn_reflns_limit_h_min -13
_diffrn_reflns_limit_k_max 13
_diffrn_reflns_limit_k_min -13
_diffrn_reflns_limit_l_max 52
_diffrn_reflns_limit_l_min -52
_diffrn_reflns_number 29896
_diffrn_reflns_point_group_measured_fraction_full 1.000
_diffrn_reflns_point_group_measured_fraction_max 0.993
_diffrn_reflns_theta_full 26.000
_diffrn_reflns_theta_max 26.099
_diffrn_reflns_theta_min 1.922
_diffrn_source 'sealed tube, 12x0.4mm long-fine focus'
_exptl_absorpt_coefficient_mu 1.123
_exptl_absorpt_correction_T_max 0.7930
_exptl_absorpt_correction_T_min 0.7201
_exptl_absorpt_correction_type integration
_exptl_absorpt_process_details 'STOE X-RED & X-SHAPE'
_exptl_crystal_colour colourless
_exptl_crystal_colour_primary colourless
_exptl_crystal_density_diffrn 1.181
_exptl_crystal_description prism
_exptl_crystal_F_000 1872
_exptl_crystal_size_max 0.309
_exptl_crystal_size_mid 0.28
_exptl_crystal_size_min 0.241
_refine_diff_density_max 0.183
_refine_diff_density_min -0.282
_refine_diff_density_rms 0.030
_refine_ls_abs_structure_details
;
 Flack x determined using 931 quotients [(I+)-(I-)]/[(I+)+(I-)]
 (Parsons, Flack and Wagner, Acta Cryst. B69 (2013) 249-259).
;
_refine_ls_abs_structure_Flack -0.019(5)
_refine_ls_extinction_method none
_refine_ls_goodness_of_fit_ref 0.810
_refine_ls_hydrogen_treatment constr
_refine_ls_matrix_type full
_refine_ls_number_parameters 424
_refine_ls_number_reflns 4932
_refine_ls_number_restraints 252
_refine_ls_restrained_S_all 0.870
_refine_ls_R_factor_all 0.0647
_refine_ls_R_factor_gt 0.0339
_refine_ls_shift/su_max 0.001
_refine_ls_shift/su_mean 0.000
_refine_ls_structure_factor_coef Fsqd
_refine_ls_weighting_details 'w=1/[\s^2^(Fo^2^)+(0.0395P)^2^] where P=(Fo^2^+2Fc^2^)/3'
_refine_ls_weighting_scheme calc
_refine_ls_wR_factor_gt 0.0681
_refine_ls_wR_factor_ref 0.0743
_reflns_Friedel_coverage 0.667
_reflns_Friedel_fraction_full 0.999
_reflns_Friedel_fraction_max 0.988
_reflns_number_gt 3053
_reflns_number_total 4932
_reflns_threshold_expression 'I > 2\s(I)'
_cod_data_source_file om6b00373_si_002.cif
_cod_data_source_block 2
_cod_database_code 4088733
_shelx_space_group_comment
;
The symmetry employed for this shelxl refinement is uniquely defined
by the following loop, which should always be used as a source of
symmetry information in preference to the above space-group names.
They are only intended as comments.
;
_olex2_refinement_description
;
1. Fixed Uiso
 At 1.2 times of:
  All C(H) groups, All C(H,H) groups
 At 1.5 times of:
  All C(H,H,H) groups
2. Uiso/Uaniso restraints and constraints
C8A \\sim C9A \\sim C10B \\sim C14B \\sim C13A \\sim C12A \\sim C11A \\sim
C15B: within 1.7A with sigma of 0.004 and sigma for terminal atoms of 0.008
C9B \\sim C10A \\sim C15A \\sim C14A \\sim C13B \\sim C12B \\sim C11B \\sim
C8B: within 1.7A with sigma of 0.004 and sigma for terminal atoms of 0.008
C18B \\sim C23B \\sim C22B \\sim C21B \\sim C20B \\sim C19B: within 1.7A with
sigma of 0.004 and sigma for terminal atoms of 0.008
C18A \\sim C23A \\sim C22A \\sim C21A \\sim C20A \\sim C19A: within 1.7A with
sigma of 0.004 and sigma for terminal atoms of 0.008
C2A \\sim C7A \\sim C6A \\sim C5A \\sim C4A \\sim C3A: within 1.7A with sigma
of 0.004 and sigma for terminal atoms of 0.008
C2B \\sim C7B \\sim C6B \\sim C5B \\sim C4B \\sim C3B: within 1.7A with sigma
of 0.004 and sigma for terminal atoms of 0.008
O2 \\sim C31 \\sim C28: within 1.7A with sigma of 0.004 and sigma for terminal
atoms of 0.008
3. Others
 Fixed Sof: C8B(0.5) H8BA(0.5) H8BB(0.5) H8BC(0.5) C9B(0.5) H9B(0.5) C10B(0.5)
 C15B(0.5) H15B(0.5) C14B(0.5) H14B(0.5) C13A(0.5) H13A(0.5) C12A(0.5)
 H12A(0.5) C11A(0.5) H11A(0.5) H17A(0.5) H17(0.5) C7A(0.5) H7A(0.5) C2A(0.5)
 C3A(0.5) H3A(0.5) C4A(0.5) H4A(0.5) C5A(0.5) H5A(0.5) C6A(0.5) H6A(0.5)
 C18A(0.33333) C23A(0.33333) H23A(0.33333) C22A(0.33333) H22A(0.33333)
 C21A(0.33333) H21A(0.33333) C20A(0.33333) H20A(0.33333) C19A(0.33333)
 H19A(0.33333) C5B(0.5) H5B(0.5) C6B(0.5) H6B(0.5) C7B(0.5) H7B(0.5) C2B(0.5)
 C3B(0.5) H3B(0.5) C4B(0.5) H4B(0.5) C22B(0.66667) H22B(0.66667) C23B(0.66667)
 H23B(0.66667) C18B(0.66667) C19B(0.66667) H19B(0.66667) C20B(0.66667)
 H20B(0.66667) C21B(0.66667) H21B(0.66667) C24(0.5) H24A(0.5) H24B(0.5)
 C25(0.5) H25A(0.5) H25B(0.5) C26(0.5) H26A(0.5) H26B(0.5) C27(0.5) H27A(0.5)
 H27B(0.5) C28(0.5) H28A(0.5) H28B(0.5) C29(0.5) H29A(0.5) H29B(0.5) C30(0.5)
 H30A(0.5) H30B(0.5) C31(0.5) H31A(0.5) H31B(0.5) C10A(0.5) C15A(0.5) H15A(0.5)
 C14A(0.5) H14A(0.5) C13B(0.5) H13B(0.5) C12B(0.5) H12B(0.5) C11B(0.5)
 H11B(0.5) C8A(0.5) H8AA(0.5) H8AB(0.5) H8AC(0.5) C9A(0.5) H9A(0.5)
4.a Ternary CH refined with riding coordinates:
 C9B(H9B), C17(H17A), C17(H17), C9A(H9A)
4.b Secondary CH2 refined with riding coordinates:
 C24(H24A,H24B), C25(H25A,H25B), C26(H26A,H26B), C27(H27A,H27B), C28(H28A,
 H28B), C29(H29A,H29B), C30(H30A,H30B), C31(H31A,H31B)
4.c Aromatic/amide H refined with riding coordinates:
 C15B(H15B), C14B(H14B), C13A(H13A), C12A(H12A), C11A(H11A), C7A(H7A),
 C3A(H3A), C4A(H4A), C5A(H5A), C6A(H6A), C23A(H23A), C22A(H22A), C21A(H21A),
 C20A(H20A), C19A(H19A), C5B(H5B), C6B(H6B), C7B(H7B), C3B(H3B), C4B(H4B),
 C22B(H22B), C23B(H23B), C19B(H19B), C20B(H20B), C21B(H21B), C15A(H15A),
 C14A(H14A), C13B(H13B), C12B(H12B), C11B(H11B)
4.d Fitted hexagon refined as free rotating group:
 C10B(C15B,C14B,C13A,C12A,C11A), C7A(C2A,C3A,C4A,C5A,C6A), C18A(C23A,C22A,C21A,
 C20A,C19A), C5B(C6B,C7B,C2B,C3B,C4B), C22B(C23B,C18B,C19B,C20B,C21B),
 C10A(C15A,C14A,C13B,C12B,C11B)
4.e Idealised Me refined as rotating group:
 C8B(H8BA,H8BB,H8BC), C16(H16A,H16B,H16C), C8A(H8AA,H8AB,H8AC)
;
_shelx_shelxl_version_number 2014/7
_olex2_submission_special_instructions 'No special instructions were received'

loop_
_space_group_symop_operation_xyz
'x, y, z'
'-y+1/2, x+1/2, z+1/4'
'-x, -y, z+1/2'
'y+1/2, -x+1/2, z+3/4'
'x+1/2, -y+1/2, -z+3/4'
'-x+1/2, y+1/2, -z+1/4'
'y, x, -z'
'-y, -x, -z+1/2'

loop_
_atom_site_label
_atom_site_type_symbol
_atom_site_fract_x
_atom_site_fract_y
_atom_site_fract_z
_atom_site_U_iso_or_equiv
_atom_site_adp_type
_atom_site_occupancy
_atom_site_site_symmetry_order
_atom_site_calc_flag
_atom_site_refinement_flags_posn
_atom_site_refinement_flags_adp
_atom_site_refinement_flags_occupancy
_atom_site_disorder_assembly
_atom_site_disorder_group
Sr1 Sr 0.42153(4) 0.42153(4) 0.5000 0.05909(15) Uani 1 2 d S T P . .
O1 O 0.2556(3) 0.2556(3) 0.5000 0.1144(17) Uani 1 2 d S T P . .
O2 O 0.5849(3) 0.5849(3) 0.5000 0.1378(15) Uani 1 2 d S TU P . .
N1 N 0.3152(3) 0.5190(3) 0.54804(6) 0.0694(9) Uani 1 1 d . . . . .
N2 N 0.2551(3) 0.5911(3) 0.50012(7) 0.0682(8) Uani 1 1 d . . . . .
C1 C 0.2454(3) 0.5953(4) 0.53136(8) 0.0634(9) Uani 1 1 d . . . . .
C8B C 0.271(2) 0.3753(17) 0.5915(4) 0.072(4) Uani 0.5 1 d . U . A 2
H8BA H 0.1867 0.3606 0.5843 0.108 Uiso 0.5 1 calc GR . . A 2
H8BB H 0.2764 0.3616 0.6143 0.108 Uiso 0.5 1 calc GR . . A 2
H8BC H 0.3273 0.3185 0.5806 0.108 Uiso 0.5 1 calc GR . . A 2
C9B C 0.308(3) 0.5090(18) 0.5839(5) 0.067(3) Uani 0.5 1 d . U . A 2
H9B H 0.2440 0.5667 0.5921 0.080 Uiso 0.5 1 calc R . . A 2
C10B C 0.4278(8) 0.5662(9) 0.5975(2) 0.075(2) Uani 0.5 1 d . U . A 1
C15B C 0.4209(7) 0.6442(10) 0.6234(2) 0.079(2) Uani 0.5 1 d G U . A 1
H15B H 0.3429 0.6720 0.6308 0.095 Uiso 0.5 1 calc R . . A 1
C14B C 0.5280(9) 0.6817(8) 0.63867(17) 0.085(2) Uani 0.5 1 d G U . A 1
H14B H 0.5232 0.7350 0.6564 0.102 Uiso 0.5 1 calc R . . A 1
C13A C 0.6420(7) 0.6411(7) 0.62794(18) 0.082(2) Uani 0.5 1 d G U . A 1
H13A H 0.7153 0.6666 0.6383 0.099 Uiso 0.5 1 calc R . . A 1
C12A C 0.6490(7) 0.5630(7) 0.60198(18) 0.086(2) Uani 0.5 1 d G U . A 1
H12A H 0.7269 0.5353 0.5946 0.103 Uiso 0.5 1 calc R . . A 1
C11A C 0.5418(9) 0.5256(6) 0.58675(17) 0.081(2) Uani 0.5 1 d G U . A 1
H11A H 0.5466 0.4723 0.5690 0.097 Uiso 0.5 1 calc R . . A 1
C16 C 0.2756(5) 0.7678(4) 0.46532(10) 0.0893(15) Uani 1 1 d . . . . .
H16A H 0.3155 0.8171 0.4818 0.134 Uiso 1 1 calc GR . . . .
H16B H 0.2301 0.8223 0.4510 0.134 Uiso 1 1 calc GR . . . .
H16C H 0.3385 0.7227 0.4534 0.134 Uiso 1 1 calc GR . . . .
C17 C 0.1870(4) 0.6769(4) 0.48042(9) 0.0734(12) Uani 1 1 d . . . . .
H17A H 0.1305 0.7247 0.4945 0.088 Uiso 0.5 1 calc R . . B 2
H17 H 0.1260 0.7227 0.4936 0.088 Uiso 0.5 1 calc R . . C 1
C7A C 0.0468(11) 0.6614(7) 0.5580(2) 0.090(3) Uani 0.5 1 d . U . A 1
H7A H 0.0125 0.5820 0.5545 0.108 Uiso 0.5 1 calc R . . A 1
C2A C 0.1667(11) 0.6867(10) 0.5485(3) 0.077(3) Uani 0.5 1 d G U . A 1
C3A C 0.2169(9) 0.8029(11) 0.5537(3) 0.085(3) Uani 0.5 1 d G U . A 1
H3A H 0.2989 0.8202 0.5471 0.102 Uiso 0.5 1 calc R . . A 1
C4A C 0.1472(9) 0.8937(8) 0.5684(3) 0.095(3) Uani 0.5 1 d G U . A 1
H4A H 0.1815 0.9730 0.5719 0.114 Uiso 0.5 1 calc R . . A 1
C5A C 0.0273(8) 0.8683(8) 0.5779(2) 0.093(3) Uani 0.5 1 d G U . A 1
H5A H -0.0203 0.9304 0.5880 0.112 Uiso 0.5 1 calc R . . A 1
C6A C -0.0229(8) 0.7522(8) 0.5728(2) 0.097(3) Uani 0.5 1 d G U . A 1
H6A H -0.1048 0.7349 0.5793 0.116 Uiso 0.5 1 calc R . . A 1
C18A C 0.1204(10) 0.6155(9) 0.4526(2) 0.072(3) Uani 0.3333 1 d . U . D 1
C23A C 0.1785(8) 0.5343(9) 0.4321(2) 0.077(3) Uani 0.3333 1 d G U . D 1
H23A H 0.2639 0.5173 0.4344 0.092 Uiso 0.3333 1 calc R . . D 1
C22A C 0.1116(9) 0.4778(8) 0.40814(19) 0.079(3) Uani 0.3333 1 d G U . D 1
H22A H 0.1513 0.4223 0.3941 0.095 Uiso 0.3333 1 calc R . . D 1
C21A C -0.0134(9) 0.5027(10) 0.40472(19) 0.087(3) Uani 0.3333 1 d G U . D 1
H21A H -0.0591 0.4641 0.3883 0.104 Uiso 0.3333 1 calc R . . D 1
C20A C -0.0715(8) 0.5839(11) 0.4253(2) 0.085(3) Uani 0.3333 1 d G U . D 1
H20A H -0.1569 0.6009 0.4229 0.102 Uiso 0.3333 1 calc R . . D 1
C19A C -0.0046(10) 0.6403(10) 0.4492(2) 0.081(3) Uani 0.3333 1 d G U . D 1
H19A H -0.0443 0.6958 0.4633 0.097 Uiso 0.3333 1 calc R . . D 1
C5B C -0.0270(8) 0.8219(9) 0.5769(2) 0.101(3) Uani 0.5 1 d . U . A 2
H5B H -0.0873 0.8699 0.5875 0.122 Uiso 0.5 1 calc R . . A 2
C6B C -0.0562(9) 0.7045(9) 0.5662(2) 0.109(3) Uani 0.5 1 d G U . A 2
H6B H -0.1366 0.6722 0.5694 0.130 Uiso 0.5 1 calc R . . A 2
C7B C 0.0321(12) 0.6343(8) 0.5506(3) 0.098(3) Uani 0.5 1 d G U . A 2
H7B H 0.0121 0.5540 0.5433 0.118 Uiso 0.5 1 calc R . . A 2
C2B C 0.1497(11) 0.6815(11) 0.5458(3) 0.082(3) Uani 0.5 1 d G U . A 2
C3B C 0.1790(8) 0.7990(12) 0.5566(3) 0.088(3) Uani 0.5 1 d G U . A 2
H3B H 0.2593 0.8313 0.5533 0.106 Uiso 0.5 1 calc R . . A 2
C4B C 0.0906(9) 0.8692(9) 0.5721(3) 0.096(3) Uani 0.5 1 d G U . A 2
H4B H 0.1106 0.9495 0.5795 0.116 Uiso 0.5 1 calc R . . A 2
C22B C 0.0612(5) 0.4334(4) 0.42335(13) 0.1061(18) Uani 0.6667 1 d . U . D 2
H22B H 0.0767 0.3504 0.4174 0.127 Uiso 0.6667 1 calc R . . D 2
C23B C 0.1299(4) 0.4877(5) 0.44730(12) 0.0915(18) Uani 0.6667 1 d G U . D 2
H23B H 0.1923 0.4418 0.4577 0.110 Uiso 0.6667 1 calc R . . D 2
C18B C 0.1072(5) 0.6092(5) 0.45599(11) 0.0719(18) Uani 0.6667 1 d G U . D 2
C19B C 0.0157(5) 0.6763(4) 0.44073(13) 0.0811(19) Uani 0.6667 1 d G U . D 2
H19B H 0.0002 0.7593 0.4467 0.097 Uiso 0.6667 1 calc R . . D 2
C20B C -0.0530(5) 0.6220(6) 0.41678(13) 0.095(2) Uani 0.6667 1 d G U . D 2
H20B H -0.1154 0.6679 0.4064 0.114 Uiso 0.6667 1 calc R . . D 2
C21B C -0.0302(5) 0.5006(6) 0.40810(12) 0.106(2) Uani 0.6667 1 d G U . D 2
H21B H -0.0772 0.4635 0.3917 0.128 Uiso 0.6667 1 calc R . . D 2
C24 C 0.125(2) 0.288(2) 0.5052(7) 0.123(9) Uani 0.5 1 d . . . E -1
H24A H 0.1130 0.3283 0.5259 0.147 Uiso 0.5 1 calc R . . E -1
H24B H 0.0936 0.3426 0.4883 0.147 Uiso 0.5 1 calc R . . E -1
C25 C 0.0646(17) 0.168(2) 0.5043(6) 0.135(9) Uani 0.5 1 d . . . E -1
H25A H -0.0162 0.1726 0.4935 0.162 Uiso 0.5 1 calc R . . E -1
H25B H 0.0526 0.1341 0.5258 0.162 Uiso 0.5 1 calc R . . E -1
C26 C 0.152(2) 0.091(2) 0.4861(7) 0.159(13) Uani 0.5 1 d . . . E -1
H26A H 0.1621 0.0109 0.4968 0.190 Uiso 0.5 1 calc R . . E -1
H26B H 0.1174 0.0757 0.4649 0.190 Uiso 0.5 1 calc R . . E -1
C27 C 0.2498(18) 0.139(2) 0.4834(5) 0.102(7) Uani 0.5 1 d . . . E -1
H27A H 0.2673 0.1524 0.4608 0.123 Uiso 0.5 1 calc R . . E -1
H27B H 0.3139 0.0828 0.4919 0.123 Uiso 0.5 1 calc R . . E -1
C28 C 0.5978(13) 0.701(2) 0.5136(6) 0.131(3) Uani 0.5 1 d . U . E -1
H28A H 0.5578 0.7035 0.5346 0.157 Uiso 0.5 1 calc R . . E -1
H28B H 0.5614 0.7652 0.5000 0.157 Uiso 0.5 1 calc R . . E -1
C29 C 0.7274(19) 0.7157(18) 0.5163(4) 0.169(7) Uani 0.5 1 d . . . E -1
H29A H 0.7505 0.7231 0.5388 0.203 Uiso 0.5 1 calc R . . E -1
H29B H 0.7529 0.7922 0.5053 0.203 Uiso 0.5 1 calc R . . E -1
C30 C 0.7896(11) 0.6113(13) 0.5024(3) 0.134(4) Uani 0.5 1 d . . . E -1
H30A H 0.8626 0.6386 0.4903 0.161 Uiso 0.5 1 calc R . . E -1
H30B H 0.8168 0.5531 0.5190 0.161 Uiso 0.5 1 calc R . . E -1
C31 C 0.7016(19) 0.5540(13) 0.4820(5) 0.129(3) Uani 0.5 1 d . U . E -1
H31A H 0.7148 0.4639 0.4804 0.154 Uiso 0.5 1 calc R . . E -1
H31B H 0.7020 0.5908 0.4606 0.154 Uiso 0.5 1 calc R . . E -1
C10A C 0.4344(7) 0.5445(8) 0.5974(2) 0.071(2) Uani 0.5 1 d . U . A 2
C15A C 0.4476(8) 0.6468(8) 0.6169(2) 0.078(2) Uani 0.5 1 d G U . A 2
H15A H 0.3783 0.6972 0.6215 0.094 Uiso 0.5 1 calc R . . A 2
C14A C 0.5623(9) 0.6755(7) 0.62951(19) 0.084(2) Uani 0.5 1 d G U . A 2
H14A H 0.5713 0.7455 0.6428 0.101 Uiso 0.5 1 calc R . . A 2
C13B C 0.6637(8) 0.6019(7) 0.62272(19) 0.086(2) Uani 0.5 1 d G U . A 2
H13B H 0.7421 0.6215 0.6314 0.103 Uiso 0.5 1 calc R . . A 2
C12B C 0.6505(8) 0.4996(6) 0.60328(18) 0.085(2) Uani 0.5 1 d G U . A 2
H12B H 0.7198 0.4492 0.5986 0.101 Uiso 0.5 1 calc R . . A 2
C11B C 0.5358(9) 0.4709(6) 0.59062(18) 0.077(2) Uani 0.5 1 d G U . A 2
H11B H 0.5268 0.4009 0.5773 0.092 Uiso 0.5 1 calc R . . A 2
C8A C 0.263(2) 0.4080(19) 0.5972(5) 0.082(4) Uani 0.5 1 d . U . A 1
H8AA H 0.1813 0.3876 0.5891 0.123 Uiso 0.5 1 calc GR . . A 1
H8AB H 0.2596 0.4174 0.6202 0.123 Uiso 0.5 1 calc GR . . A 1
H8AC H 0.3211 0.3418 0.5918 0.123 Uiso 0.5 1 calc GR . . A 1
C9A C 0.308(3) 0.532(2) 0.5819(6) 0.075(3) Uani 0.5 1 d . U . A 1
H9A H 0.2465 0.5975 0.5869 0.090 Uiso 0.5 1 calc R . . A 1

loop_
_atom_site_aniso_label
_atom_site_aniso_U_11
_atom_site_aniso_U_22
_atom_site_aniso_U_33
_atom_site_aniso_U_23
_atom_site_aniso_U_13
_atom_site_aniso_U_12
Sr1 0.06007(19) 0.06007(19) 0.0571(2) 0.0004(2) -0.0004(2) 0.0090(3)
O1 0.0738(17) 0.0738(17) 0.195(5) -0.036(3) 0.036(3) -0.003(2)
O2 0.0911(17) 0.0911(17) 0.231(5) 0.000(3) 0.000(3) -0.027(4)
N1 0.081(2) 0.079(2) 0.0484(15) 0.0051(16) -0.0017(16) 0.0240(18)
N2 0.083(2) 0.069(2) 0.0526(15) -0.006(2) -0.013(2) 0.0250(18)
C1 0.071(3) 0.063(3) 0.056(2) -0.008(2) -0.0039(19) 0.010(2)
C8B 0.101(8) 0.077(8) 0.039(6) 0.005(6) 0.012(6) 0.001(7)
C9B 0.090(6) 0.069(6) 0.041(5) 0.008(4) 0.015(4) 0.019(5)
C10B 0.093(4) 0.083(4) 0.051(3) 0.018(4) -0.009(4) 0.012(4)
C15B 0.105(5) 0.075(4) 0.056(4) 0.016(3) -0.003(4) 0.000(4)
C14B 0.109(5) 0.080(5) 0.066(4) 0.012(4) 0.003(4) -0.004(4)
C13A 0.101(5) 0.074(5) 0.072(4) 0.007(4) -0.008(4) 0.002(4)
C12A 0.098(5) 0.085(5) 0.074(4) 0.008(4) -0.009(3) 0.008(4)
C11A 0.094(5) 0.085(5) 0.063(4) 0.008(4) -0.013(4) 0.009(4)
C16 0.126(4) 0.068(3) 0.074(3) -0.001(2) -0.019(3) 0.010(3)
C17 0.091(3) 0.072(3) 0.057(2) -0.007(2) -0.013(2) 0.034(3)
C7A 0.108(6) 0.093(5) 0.070(5) -0.034(4) -0.016(4) 0.039(5)
C2A 0.103(6) 0.081(5) 0.048(4) -0.017(4) -0.019(4) 0.037(5)
C3A 0.116(6) 0.084(5) 0.056(4) -0.025(4) -0.011(4) 0.034(5)
C4A 0.119(6) 0.098(5) 0.068(5) -0.028(4) -0.011(4) 0.029(5)
C5A 0.112(6) 0.099(5) 0.069(5) -0.035(4) -0.013(4) 0.040(4)
C6A 0.114(6) 0.101(5) 0.076(5) -0.044(4) -0.013(4) 0.038(4)
C18A 0.080(6) 0.083(6) 0.053(5) -0.013(5) -0.009(5) 0.008(5)
C23A 0.086(6) 0.085(6) 0.058(4) -0.014(4) -0.016(4) 0.013(5)
C22A 0.089(6) 0.089(6) 0.059(4) -0.018(4) -0.014(5) 0.008(5)
C21A 0.090(6) 0.101(6) 0.068(5) -0.019(5) -0.013(5) -0.002(5)
C20A 0.085(6) 0.101(6) 0.070(5) -0.013(5) -0.009(5) -0.002(6)
C19A 0.084(6) 0.094(6) 0.064(5) -0.014(5) -0.004(5) 0.001(5)
C5B 0.101(5) 0.120(6) 0.083(5) -0.027(4) -0.001(4) 0.044(5)
C6B 0.100(5) 0.132(6) 0.094(5) -0.024(5) 0.001(5) 0.033(5)
C7B 0.093(5) 0.123(6) 0.078(5) -0.020(4) 0.005(5) 0.036(5)
C2B 0.088(5) 0.108(6) 0.051(5) -0.012(4) -0.002(5) 0.036(5)
C3B 0.097(5) 0.108(6) 0.059(4) -0.025(4) -0.001(4) 0.042(5)
C4B 0.101(5) 0.118(6) 0.070(5) -0.028(4) 0.001(5) 0.043(5)
C22B 0.089(4) 0.113(4) 0.116(4) -0.024(4) -0.030(3) 0.014(4)
C23B 0.082(4) 0.096(4) 0.096(4) -0.016(3) -0.027(3) 0.022(3)
C18B 0.072(4) 0.085(4) 0.059(3) 0.002(3) -0.011(3) 0.021(3)
C19B 0.074(4) 0.098(4) 0.071(3) 0.016(3) -0.010(3) 0.011(3)
C20B 0.080(4) 0.113(4) 0.091(4) 0.016(4) -0.023(3) 0.005(4)
C21B 0.087(4) 0.123(4) 0.108(4) -0.011(4) -0.031(3) 0.001(4)
C24 0.062(8) 0.078(13) 0.23(2) 0.017(11) 0.035(11) 0.011(8)
C25 0.055(8) 0.093(13) 0.26(2) -0.075(15) -0.018(11) -0.002(7)
C26 0.104(13) 0.16(2) 0.22(2) -0.125(18) -0.059(14) 0.052(14)
C27 0.054(11) 0.110(13) 0.143(13) -0.037(11) 0.031(13) 0.012(10)
C28 0.087(5) 0.088(5) 0.218(7) -0.003(5) -0.005(6) -0.028(6)
C29 0.144(15) 0.129(15) 0.236(18) -0.045(15) -0.085(17) -0.022(9)
C30 0.104(9) 0.147(13) 0.152(10) -0.033(11) 0.003(9) -0.033(8)
C31 0.086(5) 0.091(5) 0.209(7) 0.015(6) 0.005(5) -0.029(6)
C10A 0.095(5) 0.072(4) 0.046(4) 0.012(3) 0.004(4) 0.013(4)
C15A 0.102(5) 0.069(4) 0.063(4) 0.008(4) 0.005(4) 0.008(4)
C14A 0.107(5) 0.076(4) 0.069(4) 0.006(4) 0.008(4) 0.001(4)
C13B 0.102(5) 0.083(5) 0.072(4) 0.009(4) -0.003(4) 0.002(4)
C12B 0.099(5) 0.082(5) 0.073(4) 0.010(4) -0.004(4) 0.009(4)
C11B 0.094(5) 0.079(5) 0.057(4) 0.011(4) -0.001(3) 0.009(4)
C8A 0.077(7) 0.097(10) 0.072(8) -0.006(7) -0.003(7) 0.016(7)
C9A 0.085(5) 0.086(6) 0.055(5) 0.018(5) -0.006(5) 0.016(5)

loop_
_atom_type_symbol
_atom_type_description
_atom_type_scat_dispersion_real
_atom_type_scat_dispersion_imag
_atom_type_scat_source
C C 0.0033 0.0016 'International Tables Vol C Tables 4.2.6.8 and 6.1.1.4'
H H 0.0000 0.0000 'International Tables Vol C Tables 4.2.6.8 and 6.1.1.4'
N N 0.0061 0.0033 'International Tables Vol C Tables 4.2.6.8 and 6.1.1.4'
O O 0.0106 0.0060 'International Tables Vol C Tables 4.2.6.8 and 6.1.1.4'
Sr Sr -1.5307 3.2498 'International Tables Vol C Tables 4.2.6.8 and 6.1.1.4'

loop_
_geom_angle_atom_site_label_1
_geom_angle_atom_site_label_2
_geom_angle_atom_site_label_3
_geom_angle
_geom_angle_site_symmetry_1
_geom_angle_site_symmetry_3
O1 Sr1 N1 88.50(8) . .
O1 Sr1 N1 88.49(8) . 7_556
O1 Sr1 N2 90.54(9) . .
O1 Sr1 N2 90.54(9) . 7_556
O1 Sr1 C1 89.65(8) . 7_556
O1 Sr1 C1 89.65(8) . .
O2 Sr1 O1 180.00(3) . .
O2 Sr1 N1 91.50(8) . .
O2 Sr1 N1 91.51(8) . 7_556
O2 Sr1 N2 89.46(9) . 7_556
O2 Sr1 N2 89.46(9) . .
O2 Sr1 C1 90.35(8) . 7_556
O2 Sr1 C1 90.35(8) . .
N1 Sr1 N1 176.99(17) . 7_556
N1 Sr1 N2 127.64(9) . 7_556
N1 Sr1 N2 127.64(9) 7_556 .
N1 Sr1 N2 52.40(9) 7_556 7_556
N1 Sr1 N2 52.40(9) . .
N1 Sr1 C1 26.16(8) 7_556 7_556
N1 Sr1 C1 153.80(8) 7_556 .
N1 Sr1 C1 26.16(8) . .
N1 Sr1 C1 153.80(8) . 7_556
N2 Sr1 N2 178.93(18) 7_556 .
N2 Sr1 C1 26.23(8) 7_556 7_556
N2 Sr1 C1 153.78(8) 7_556 .
N2 Sr1 C1 26.24(8) . .
N2 Sr1 C1 153.78(8) . 7_556
C1 Sr1 C1 179.30(16) 7_556 .
C24 O1 Sr1 120.8(9) . .
C27 O1 Sr1 130.4(8) . .
C27 O1 C24 103.8(9) . .
C28 O2 Sr1 135.3(6) . .
C28 O2 C31 109.0(8) . .
C31 O2 Sr1 115.7(6) . .
C1 N1 Sr1 95.24(19) . .
C1 N1 C9B 123.2(9) . .
C1 N1 C9A 116.1(10) . .
C9B N1 Sr1 141.5(9) . .
C9A N1 Sr1 148.3(11) . .
C1 N2 Sr1 94.7(2) . .
C1 N2 C17 120.7(3) . .
C17 N2 Sr1 144.4(2) . .
N1 C1 Sr1 58.60(17) . .
N1 C1 N2 117.6(3) . .
N1 C1 C2A 118.7(6) . .
N1 C1 C2B 123.9(6) . .
N2 C1 Sr1 59.05(18) . .
N2 C1 C2A 123.5(6) . .
N2 C1 C2B 118.4(6) . .
C2A C1 Sr1 175.1(6) . .
C2B C1 Sr1 176.5(6) . .
H8BA C8B H8BB 109.5 . .
H8BA C8B H8BC 109.5 . .
H8BB C8B H8BC 109.5 . .
C9B C8B H8BA 109.5 . .
C9B C8B H8BB 109.5 . .
C9B C8B H8BC 109.5 . .
N1 C9B C8B 106.7(15) . .
N1 C9B H9B 109.6 . .
N1 C9B C10A 108.1(15) . .
C8B C9B H9B 109.6 . .
C10A C9B C8B 113.1(16) . .
C10A C9B H9B 109.6 . .
C15B C10B C11A 120.0 . .
C15B C10B C9A 116.9(11) . .
C11A C10B C9A 123.1(11) . .
C10B C15B H15B 120.0 . .
C10B C15B C14B 120.0 . .
C14B C15B H15B 120.0 . .
C15B C14B H14B 120.0 . .
C13A C14B C15B 120.0 . .
C13A C14B H14B 120.0 . .
C14B C13A H13A 120.0 . .
C14B C13A C12A 120.0 . .
C12A C13A H13A 120.0 . .
C13A C12A H12A 120.0 . .
C11A C12A C13A 120.0 . .
C11A C12A H12A 120.0 . .
C10B C11A H11A 120.0 . .
C12A C11A C10B 120.0 . .
C12A C11A H11A 120.0 . .
H16A C16 H16B 109.5 . .
H16A C16 H16C 109.5 . .
H16B C16 H16C 109.5 . .
C17 C16 H16A 109.5 . .
C17 C16 H16B 109.5 . .
C17 C16 H16C 109.5 . .
N2 C17 C16 109.7(4) . .
N2 C17 H17A 107.6 . .
N2 C17 H17 109.5 . .
N2 C17 C18A 113.7(5) . .
N2 C17 C18B 111.5(4) . .
C16 C17 H17A 107.6 . .
C16 C17 H17 109.5 . .
C16 C17 C18A 104.9(5) . .
C16 C17 C18B 112.5(3) . .
C18A C17 H17 109.5 . .
C18B C17 H17A 107.6 . .
C2A C7A H7A 120.0 . .
C2A C7A C6A 120.0 . .
C6A C7A H7A 120.0 . .
C7A C2A C1 123.0(8) . .
C3A C2A C1 117.0(8) . .
C3A C2A C7A 120.0 . .
C2A C3A H3A 120.0 . .
C2A C3A C4A 120.0 . .
C4A C3A H3A 120.0 . .
C3A C4A H4A 120.0 . .
C5A C4A C3A 120.0 . .
C5A C4A H4A 120.0 . .
C4A C5A H5A 120.0 . .
C4A C5A C6A 120.0 . .
C6A C5A H5A 120.0 . .
C7A C6A H6A 120.0 . .
C5A C6A C7A 120.0 . .
C5A C6A H6A 120.0 . .
C23A C18A C17 122.8(7) . .
C23A C18A C19A 120.0 . .
C19A C18A C17 117.1(7) . .
C18A C23A H23A 120.0 . .
C18A C23A C22A 120.0 . .
C22A C23A H23A 120.0 . .
C23A C22A H22A 120.0 . .
C21A C22A C23A 120.0 . .
C21A C22A H22A 120.0 . .
C22A C21A H21A 120.0 . .
C22A C21A C20A 120.0 . .
C20A C21A H21A 120.0 . .
C21A C20A H20A 120.0 . .
C19A C20A C21A 120.0 . .
C19A C20A H20A 120.0 . .
C18A C19A H19A 120.0 . .
C20A C19A C18A 120.0 . .
C20A C19A H19A 120.0 . .
C6B C5B H5B 120.0 . .
C6B C5B C4B 120.0 . .
C4B C5B H5B 120.0 . .
C5B C6B H6B 120.0 . .
C7B C6B C5B 120.0 . .
C7B C6B H6B 120.0 . .
C6B C7B H7B 120.0 . .
C6B C7B C2B 120.0 . .
C2B C7B H7B 120.0 . .
C7B C2B C1 117.2(8) . .
C7B C2B C3B 120.0 . .
C3B C2B C1 122.6(8) . .
C2B C3B H3B 120.0 . .
C4B C3B C2B 120.0 . .
C4B C3B H3B 120.0 . .
C5B C4B H4B 120.0 . .
C3B C4B C5B 120.0 . .
C3B C4B H4B 120.0 . .
C23B C22B H22B 120.0 . .
C23B C22B C21B 120.0 . .
C21B C22B H22B 120.0 . .
C22B C23B H23B 120.0 . .
C22B C23B C18B 120.0 . .
C18B C23B H23B 120.0 . .
C23B C18B C17 122.1(4) . .
C23B C18B C19B 120.0 . .
C19B C18B C17 117.7(4) . .
C18B C19B H19B 120.0 . .
C20B C19B C18B 120.0 . .
C20B C19B H19B 120.0 . .
C19B C20B H20B 120.0 . .
C19B C20B C21B 120.0 . .
C21B C20B H20B 120.0 . .
C22B C21B H21B 120.0 . .
C20B C21B C22B 120.0 . .
C20B C21B H21B 120.0 . .
O1 C24 H24A 111.3 . .
O1 C24 H24B 111.3 . .
H24A C24 H24B 109.2 . .
C25 C24 O1 102.4(16) . .
C25 C24 H24A 111.3 . .
C25 C24 H24B 111.3 . .
C24 C25 H25A 111.1 . .
C24 C25 H25B 111.1 . .
C24 C25 C26 103(2) . .
H25A C25 H25B 109.1 . .
C26 C25 H25A 111.1 . .
C26 C25 H25B 111.1 . .
C25 C26 H26A 109.1 . .
C25 C26 H26B 109.1 . .
H26A C26 H26B 107.8 . .
C27 C26 C25 113(2) . .
C27 C26 H26A 109.1 . .
C27 C26 H26B 109.1 . .
O1 C27 H27A 109.3 . .
O1 C27 H27B 109.3 . .
C26 C27 O1 111.8(17) . .
C26 C27 H27A 109.3 . .
C26 C27 H27B 109.3 . .
H27A C27 H27B 107.9 . .
O2 C28 H28A 111.0 . .
O2 C28 H28B 111.0 . .
O2 C28 C29 103.7(15) . .
H28A C28 H28B 109.0 . .
C29 C28 H28A 111.0 . .
C29 C28 H28B 111.0 . .
C28 C29 H29A 109.7 . .
C28 C29 H29B 109.7 . .
C28 C29 C30 109.8(13) . .
H29A C29 H29B 108.2 . .
C30 C29 H29A 109.7 . .
C30 C29 H29B 109.7 . .
C29 C30 H30A 110.5 . .
C29 C30 H30B 110.5 . .
H30A C30 H30B 108.7 . .
C31 C30 C29 106.0(13) . .
C31 C30 H30A 110.5 . .
C31 C30 H30B 110.5 . .
O2 C31 H31A 112.0 . .
O2 C31 H31B 112.0 . .
C30 C31 O2 99.1(13) . .
C30 C31 H31A 112.0 . .
C30 C31 H31B 112.0 . .
H31A C31 H31B 109.6 . .
C15A C10A C9B 121.0(9) . .
C15A C10A C11B 120.0 . .
C11B C10A C9B 119.0(9) . .
C10A C15A H15A 120.0 . .
C10A C15A C14A 120.0 . .
C14A C15A H15A 120.0 . .
C15A C14A H14A 120.0 . .
C13B C14A C15A 120.0 . .
C13B C14A H14A 120.0 . .
C14A C13B H13B 120.0 . .
C12B C13B C14A 120.0 . .
C12B C13B H13B 120.0 . .
C13B C12B H12B 120.0 . .
C13B C12B C11B 120.0 . .
C11B C12B H12B 120.0 . .
C10A C11B H11B 120.0 . .
C12B C11B C10A 120.0 . .
C12B C11B H11B 120.0 . .
H8AA C8A H8AB 109.5 . .
H8AA C8A H8AC 109.5 . .
H8AB C8A H8AC 109.5 . .
C9A C8A H8AA 109.5 . .
C9A C8A H8AB 109.5 . .
C9A C8A H8AC 109.5 . .
N1 C9A C10B 114.7(18) . .
N1 C9A C8A 110.0(17) . .
N1 C9A H9A 108.2 . .
C10B C9A C8A 107.4(15) . .
C10B C9A H9A 108.2 . .
C8A C9A H9A 108.2 . .

loop_
_geom_bond_atom_site_label_1
_geom_bond_atom_site_label_2
_geom_bond_distance
_geom_bond_site_symmetry_2
Sr1 O1 2.546(4) .
Sr1 O2 2.507(5) .
Sr1 N1 2.567(3) .
Sr1 N1 2.568(3) 7_556
Sr1 N2 2.577(3) 7_556
Sr1 N2 2.578(3) .
Sr1 C1 2.995(3) 7_556
Sr1 C1 2.995(3) .
O1 C24 1.48(2) .
O1 C27 1.45(2) .
O2 C28 1.39(2) .
O2 C31 1.52(2) .
N1 C1 1.326(4) .
N1 C9B 1.53(2) .
N1 C9A 1.44(2) .
N2 C1 1.329(4) .
N2 C17 1.453(4) .
C1 C2A 1.496(7) .
C1 C2B 1.526(8) .
C8B H8BA 0.9800 .
C8B H8BB 0.9800 .
C8B H8BC 0.9800 .
C8B C9B 1.54(3) .
C9B H9B 1.0000 .
C9B C10A 1.53(3) .
C10B C15B 1.3900 .
C10B C11A 1.3900 .
C10B C9A 1.50(3) .
C15B H15B 0.9500 .
C15B C14B 1.3900 .
C14B H14B 0.9500 .
C14B C13A 1.3900 .
C13A H13A 0.9500 .
C13A C12A 1.3900 .
C12A H12A 0.9500 .
C12A C11A 1.3900 .
C11A H11A 0.9500 .
C16 H16A 0.9800 .
C16 H16B 0.9800 .
C16 H16C 0.9800 .
C16 C17 1.518(6) .
C17 H17A 1.0000 .
C17 H17 1.0000 .
C17 C18A 1.534(8) .
C17 C18B 1.537(6) .
C7A H7A 0.9500 .
C7A C2A 1.3900 .
C7A C6A 1.3900 .
C2A C3A 1.3900 .
C3A H3A 0.9500 .
C3A C4A 1.3900 .
C4A H4A 0.9500 .
C4A C5A 1.3900 .
C5A H5A 0.9500 .
C5A C6A 1.3900 .
C6A H6A 0.9500 .
C18A C23A 1.3900 .
C18A C19A 1.3900 .
C23A H23A 0.9500 .
C23A C22A 1.3900 .
C22A H22A 0.9500 .
C22A C21A 1.3900 .
C21A H21A 0.9500 .
C21A C20A 1.3900 .
C20A H20A 0.9500 .
C20A C19A 1.3900 .
C19A H19A 0.9500 .
C5B H5B 0.9500 .
C5B C6B 1.3900 .
C5B C4B 1.3900 .
C6B H6B 0.9500 .
C6B C7B 1.3900 .
C7B H7B 0.9500 .
C7B C2B 1.3900 .
C2B C3B 1.3900 .
C3B H3B 0.9500 .
C3B C4B 1.3900 .
C4B H4B 0.9500 .
C22B H22B 0.9500 .
C22B C23B 1.3900 .
C22B C21B 1.3900 .
C23B H23B 0.9500 .
C23B C18B 1.3900 .
C18B C19B 1.3900 .
C19B H19B 0.9500 .
C19B C20B 1.3900 .
C20B H20B 0.9500 .
C20B C21B 1.3900 .
C21B H21B 0.9500 .
C24 H24A 0.9900 .
C24 H24B 0.9900 .
C24 C25 1.46(3) .
C25 H25A 0.9900 .
C25 H25B 0.9900 .
C25 C26 1.474(14) .
C26 H26A 0.9900 .
C26 H26B 0.9900 .
C26 C27 1.18(3) .
C27 H27A 0.9900 .
C27 H27B 0.9900 .
C28 H28A 0.9900 .
C28 H28B 0.9900 .
C28 C29 1.42(2) .
C29 H29A 0.9900 .
C29 H29B 0.9900 .
C29 C30 1.44(2) .
C30 H30A 0.9900 .
C30 H30B 0.9900 .
C30 C31 1.43(2) .
C31 H31A 0.9900 .
C31 H31B 0.9900 .
C10A C15A 1.3900 .
C10A C11B 1.3900 .
C15A H15A 0.9500 .
C15A C14A 1.3900 .
C14A H14A 0.9500 .
C14A C13B 1.3900 .
C13B H13B 0.9500 .
C13B C12B 1.3900 .
C12B H12B 0.9500 .
C12B C11B 1.3900 .
C11B H11B 0.9500 .
C8A H8AA 0.9800 .
C8A H8AB 0.9800 .
C8A H8AC 0.9800 .
C8A C9A 1.57(3) .
C9A H9A 1.0000 .

loop_
_geom_torsion_atom_site_label_1
_geom_torsion_atom_site_label_2
_geom_torsion_atom_site_label_3
_geom_torsion_atom_site_label_4
_geom_torsion
Sr1 O1 C24 C25 -178.4(13)
Sr1 O1 C27 C26 -171.7(18)
Sr1 O2 C28 C29 153.8(8)
Sr1 O2 C31 C30 -143.1(8)
Sr1 N1 C1 N2 0.8(4)
Sr1 N1 C1 C2A -175.2(6)
Sr1 N1 C1 C2B 177.0(7)
Sr1 N1 C9B C8B -56(3)
Sr1 N1 C9B C10A 65.6(17)
Sr1 N1 C9A C10B 52(2)
Sr1 N1 C9A C8A -69(3)
Sr1 N2 C1 N1 -0.8(4)
Sr1 N2 C1 C2A 175.0(7)
Sr1 N2 C1 C2B -177.2(6)
Sr1 N2 C17 C16 -62.4(6)
Sr1 N2 C17 C18A 54.7(8)
Sr1 N2 C17 C18B 63.0(7)
O1 C24 C25 C26 -23(2)
O2 C28 C29 C30 3(2)
N1 C1 C2A C7A -89.6(8)
N1 C1 C2A C3A 92.9(7)
N1 C1 C2B C7B -87.0(8)
N1 C1 C2B C3B 87.3(9)
N1 C9B C10A C15A 116.9(11)
N1 C9B C10A C11B -64.7(12)
N2 C1 C2A C7A 94.7(8)
N2 C1 C2A C3A -82.8(7)
N2 C1 C2B C7B 89.2(8)
N2 C1 C2B C3B -96.5(8)
N2 C17 C18A C23A -49.9(8)
N2 C17 C18A C19A 127.6(6)
N2 C17 C18B C23B -19.9(5)
N2 C17 C18B C19B 165.0(3)
C1 N1 C9B C8B 119.3(14)
C1 N1 C9B C10A -118.7(11)
C1 N1 C9A C10B -118.6(13)
C1 N1 C9A C8A 120.3(14)
C1 N2 C17 C16 109.9(4)
C1 N2 C17 C18A -133.0(6)
C1 N2 C17 C18B -124.7(4)
C1 C2A C3A C4A 177.6(10)
C1 C2B C3B C4B -174.2(11)
C8B C9B C10A C15A -125.2(12)
C8B C9B C10A C11B 53.2(17)
C9B N1 C1 Sr1 -177.3(12)
C9B N1 C1 N2 -176.5(12)
C9B N1 C1 C2B -0.3(14)
C9B C10A C15A C14A 178.3(10)
C9B C10A C11B C12B -178.4(10)
C10B C15B C14B C13A 0.0
C15B C10B C11A C12A 0.0
C15B C10B C9A N1 144.5(11)
C15B C10B C9A C8A -92.9(15)
C15B C14B C13A C12A 0.0
C14B C13A C12A C11A 0.0
C13A C12A C11A C10B 0.0
C11A C10B C15B C14B 0.0
C11A C10B C9A N1 -34.2(17)
C11A C10B C9A C8A 88.3(17)
C16 C17 C18A C23A 69.9(7)
C16 C17 C18A C19A -112.6(6)
C16 C17 C18B C23B 103.9(4)
C16 C17 C18B C19B -71.2(5)
C17 N2 C1 Sr1 -175.5(5)
C17 N2 C1 N1 -176.3(4)
C17 N2 C1 C2A -0.5(9)
C17 N2 C1 C2B 7.3(8)
C17 C18A C23A C22A 177.4(9)
C17 C18A C19A C20A -177.6(8)
C17 C18B C19B C20B 175.2(5)
C7A C2A C3A C4A 0.0
C2A C7A C6A C5A 0.0
C2A C3A C4A C5A 0.0
C3A C4A C5A C6A 0.0
C4A C5A C6A C7A 0.0
C6A C7A C2A C1 -177.5(11)
C6A C7A C2A C3A 0.0
C18A C23A C22A C21A 0.0
C23A C18A C19A C20A 0.0
C23A C22A C21A C20A 0.0
C22A C21A C20A C19A 0.0
C21A C20A C19A C18A 0.0
C19A C18A C23A C22A 0.0
C5B C6B C7B C2B 0.0
C6B C5B C4B C3B 0.0
C6B C7B C2B C1 174.5(11)
C6B C7B C2B C3B 0.0
C7B C2B C3B C4B 0.0
C2B C3B C4B C5B 0.0
C4B C5B C6B C7B 0.0
C22B C23B C18B C17 -175.0(5)
C22B C23B C18B C19B 0.0
C23B C22B C21B C20B 0.0
C23B C18B C19B C20B 0.0
C18B C19B C20B C21B 0.0
C19B C20B C21B C22B 0.0
C21B C22B C23B C18B 0.0
C24 O1 C27 C26 -18(3)
C24 C25 C26 C27 14(3)
C25 C26 C27 O1 2(3)
C27 O1 C24 C25 24(2)
C28 O2 C31 C30 35(2)
C28 C29 C30 C31 19.4(19)
C29 C30 C31 O2 -31.1(14)
C31 O2 C28 C29 -24(3)
C10A C15A C14A C13B 0.0
C15A C10A C11B C12B 0.0
C15A C14A C13B C12B 0.0
C14A C13B C12B C11B 0.0
C13B C12B C11B C10A 0.0
C11B C10A C15A C14A 0.0
C9A N1 C1 Sr1 175.1(12)
C9A N1 C1 N2 175.9(12)
C9A N1 C1 C2A 0.0(14)
C9A C10B C15B C14B -178.8(10)
C9A C10B C11A C12A 178.7(10)
